data_1526791
loop_
_publ_author_name
'Teplykh, A.E.'
'Pirogov, A.N.'
'Men'shikov, A.Z.'
'Bazuev, G.V.'

_publ_section_title
;
 Crystal structure and magnetic state of the La Mn1-x Vx O3 perovskites
;
_journal_name_full 'Physics of the Solid State'
_journal_page_first 2241
_journal_page_last 2249
_journal_volume 42
_journal_year 2000
_chemical_formula_sum 'La0.99 Mn0.1 O3 V0.89'
_chemical_name_systematic 'La0.99 (Mn0.1 V0.89) O3'
_space_group_IT_number 62
_symmetry_space_group_name_Hall '-P 2ac 2n'
_symmetry_space_group_name_H-M 'P n m a'
_cell_angle_alpha 90
_cell_angle_beta 90
_cell_angle_gamma 90
_cell_formula_units_Z 4
_cell_length_a 5.56
_cell_length_b 7.853
_cell_length_c 5.553
_cell_volume 242.459
_citation_journal_id_ASTM PSOSED
_cod_data_source_file Teplykh_PSOSED_2000_520.cif
_cod_data_source_block La0.99Mn0.1O3V0.89
_cod_original_cell_volume 242.4589
_cod_database_code 1526791

loop_
_symmetry_equiv_pos_as_xyz
x,y,z
-x+1/2,-y,z+1/2
x+1/2,-y+1/2,-z+1/2
-x,y+1/2,-z
-x,-y,-z
x-1/2,y,-z-1/2
-x-1/2,y-1/2,z-1/2
x,-y-1/2,z

loop_
_atom_site_label
_atom_site_type_symbol
_atom_site_fract_x
_atom_site_fract_y
_atom_site_fract_z
_atom_site_occupancy
_atom_site_U_iso_or_equiv
La1 La+3 0.5301 0.25 0.0041 0.99 0.0
O1 O-2 -0.0157 0.25 -0.0615 1 0.0
O2 O-2 0.2874 0.0434 0.2196 1 0.0
V1 V+3 0 0 0 0.891 0.0
Mn1 Mn+3 0 0 0 0.099 0.0
